data_1550804
loop_
_publ_author_name
'Mandal, Mrinmay'
'Ramkumar, Venkatachalam'
'Chakraborty, Debashis'

_publ_section_title
;
 Salen complexes of zirconium and hafnium: synthesis, structural
 characterization and polymerization studies
;
_journal_issue 25
_journal_name_full 'Polymer Chemistry'
_journal_page_first 3444
_journal_paper_doi 10.1039/C8PY01750F
_journal_volume 10
_journal_year 2019
_chemical_formula_moiety 'C40 H28 Cl8 N4 O4 Zr'
_chemical_formula_sum 'C40 H28 Cl8 N4 O4 Zr'
_chemical_formula_weight 1003.48
_space_group_IT_number 43
_space_group_name_Hall 'F 2 -2d'
_space_group_name_H-M_alt 'F d d 2'
_symmetry_cell_setting orthorhombic
_symmetry_space_group_name_Hall 'F 2 -2d'
_symmetry_space_group_name_H-M 'F d d 2'
_atom_sites_solution_hydrogens geom
_atom_sites_solution_primary direct
_atom_sites_solution_secondary difmap
_audit_creation_method SHELXL-97
_audit_update_record
;
2018-01-09 deposited with the CCDC.    2019-03-25 downloaded from the CCDC.
;
_cell_angle_alpha 90.00
_cell_angle_beta 90.00
_cell_angle_gamma 90.00
_cell_formula_units_Z 16
_cell_length_a 26.427(3)
_cell_length_b 46.619(5)
_cell_length_c 12.8792(11)
_cell_measurement_reflns_used 8813
_cell_measurement_temperature 173(2)
_cell_measurement_theta_max 0.00
_cell_measurement_theta_min 0.00
_cell_volume 15867(3)
_computing_cell_refinement APEXII,Bruker,2004
_computing_data_collection APEXII,Bruker,2004
_computing_data_reduction SAINT,Bruker,2004
_computing_molecular_graphics 'ORTEP-3 (Farrugia, 1997)'
_computing_publication_material 'SHELXL-97 (Sheldrick, 2008)'
_computing_structure_refinement 'SHELXL-97 (Sheldrick, 2008)'
_computing_structure_solution 'SHELXS-97 (Sheldrick, 2008)'
_diffrn_ambient_temperature 173(2)
_diffrn_measured_fraction_theta_full 0.999
_diffrn_measured_fraction_theta_max 0.967
_diffrn_measurement_device_type 'Bruker APEXII CCD area detector'
_diffrn_measurement_method 'phi and omega scans'
_diffrn_radiation_monochromator graphite
_diffrn_radiation_source 'fine-focus sealed tube'
_diffrn_radiation_type MoK\a
_diffrn_radiation_wavelength 0.71073
_diffrn_reflns_av_R_equivalents 0.0733
_diffrn_reflns_av_sigmaI/netI 0.0732
_diffrn_reflns_limit_h_max 39
_diffrn_reflns_limit_h_min -40
_diffrn_reflns_limit_k_max 54
_diffrn_reflns_limit_k_min -71
_diffrn_reflns_limit_l_max 18
_diffrn_reflns_limit_l_min -18
_diffrn_reflns_number 57581
_diffrn_reflns_theta_full 25.00
_diffrn_reflns_theta_max 33.08
_diffrn_reflns_theta_min 1.75
_exptl_absorpt_coefficient_mu 0.865
_exptl_absorpt_correction_T_max 0.8812
_exptl_absorpt_correction_T_min 0.7516
_exptl_absorpt_correction_type multi-scan
_exptl_absorpt_process_details 'SADABS (Bruker,2004)'
_exptl_crystal_colour yellow
_exptl_crystal_density_diffrn 1.680
_exptl_crystal_density_method 'not measured'
_exptl_crystal_description Block
_exptl_crystal_F_000 8064
_exptl_crystal_size_max 0.35
_exptl_crystal_size_mid 0.25
_exptl_crystal_size_min 0.15
_refine_diff_density_max 1.432
_refine_diff_density_min -1.485
_refine_diff_density_rms 0.163
_refine_ls_abs_structure_details 'Flack H D (1983), Acta Cryst. A39, 876-881'
_refine_ls_abs_structure_Flack -0.05(3)
_refine_ls_extinction_method none
_refine_ls_goodness_of_fit_ref 1.024
_refine_ls_hydrogen_treatment constr
_refine_ls_matrix_type full
_refine_ls_number_parameters 509
_refine_ls_number_reflns 13823
_refine_ls_number_restraints 1
_refine_ls_restrained_S_all 1.024
_refine_ls_R_factor_all 0.0691
_refine_ls_R_factor_gt 0.0455
_refine_ls_shift/su_max 0.001
_refine_ls_shift/su_mean 0.000
_refine_ls_structure_factor_coef Fsqd
_refine_ls_weighting_details 'calc w=1/[\s^2^(Fo^2^)+(0.0585P)^2^+0.0000P] where P=(Fo^2^+2Fc^2^)/3'
_refine_ls_weighting_scheme calc
_refine_ls_wR_factor_gt 0.1010
_refine_ls_wR_factor_ref 0.1134
_reflns_number_gt 11034
_reflns_number_total 13823
_reflns_threshold_expression >2sigma(I)
_cod_data_source_file c8py01750f2.cif
_cod_data_source_block Zr4
_cod_depositor_comments
;
The following automatic conversions were performed:

'_symmetry_cell_setting' value 'Orthorhombic' changed to
'orthorhombic' according to
/home/data/users/saulius/crontab/automatic-downloads/rss-feeds/RSC/lib/dictionaries/cif_core.dic
dictionary named 'cif_core.dic' version 2.4.2 from 2011-04-26.

Automatic conversion script
Id: cif_fix_values 4973 2017-02-22 13:04:09Z antanas 

 Adding full bibliography for 1550799--1550804.cif.
;
_cod_original_sg_symbol_Hall ' F 2 -2d'
_cod_original_sg_symbol_H-M Fdd2
_cod_database_code 1550804

loop_
_symmetry_equiv_pos_as_xyz
'x, y, z'
'-x, -y, z'
'x+1/4, -y+1/4, z+1/4'
'-x+1/4, y+1/4, z+1/4'
'x, y+1/2, z+1/2'
'-x, -y+1/2, z+1/2'
'x+1/4, -y+3/4, z+3/4'
'-x+1/4, y+3/4, z+3/4'
'x+1/2, y, z+1/2'
'-x+1/2, -y, z+1/2'
'x+3/4, -y+1/4, z+3/4'
'-x+3/4, y+1/4, z+3/4'
'x+1/2, y+1/2, z'
'-x+1/2, -y+1/2, z'
'x+3/4, -y+3/4, z+1/4'
'-x+3/4, y+3/4, z+1/4'

loop_
_atom_site_label
_atom_site_type_symbol
_atom_site_fract_x
_atom_site_fract_y
_atom_site_fract_z
_atom_site_U_iso_or_equiv
_atom_site_adp_type
_atom_site_occupancy
_atom_site_symmetry_multiplicity
_atom_site_calc_flag
_atom_site_refinement_flags
C1 C 0.08380(11) 0.14446(7) 1.0695(3) 0.0151(6) Uani 1 1 d .
C2 C 0.07698(12) 0.17315(7) 1.1031(3) 0.0179(6) Uani 1 1 d .
C3 C 0.07531(12) 0.18013(8) 1.2075(3) 0.0205(7) Uani 1 1 d .
H3 H 0.0719 0.1996 1.2286 0.025 Uiso 1 1 calc R
C4 C 0.07862(12) 0.15855(8) 1.2808(3) 0.0227(7) Uani 1 1 d .
C5 C 0.08308(12) 0.13054(8) 1.2521(3) 0.0206(7) Uani 1 1 d .
H5 H 0.0840 0.1159 1.3034 0.025 Uiso 1 1 calc R
C6 C 0.08636(11) 0.12334(7) 1.1463(3) 0.0169(6) Uani 1 1 d .
C7 C 0.09581(12) 0.09329(7) 1.1216(3) 0.0184(6) Uani 1 1 d .
H7 H 0.0884 0.0797 1.1746 0.022 Uiso 1 1 calc R
C8 C 0.12491(13) 0.05213(7) 1.0299(3) 0.0166(6) Uani 1 1 d .
C9 C 0.12071(13) 0.03583(7) 1.1337(3) 0.0211(6) Uani 1 1 d .
H9A H 0.1405 0.0461 1.1873 0.025 Uiso 1 1 calc R
H9B H 0.0849 0.0356 1.1562 0.025 Uiso 1 1 calc R
C10 C 0.13994(13) 0.00510(7) 1.1258(3) 0.0240(7) Uani 1 1 d .
H10A H 0.1383 -0.0042 1.1948 0.029 Uiso 1 1 calc R
H10B H 0.1181 -0.0059 1.0776 0.029 Uiso 1 1 calc R
C11 C 0.19428(13) 0.00466(7) 1.0865(3) 0.0219(7) Uani 1 1 d .
H11A H 0.2066 -0.0153 1.0824 0.026 Uiso 1 1 calc R
H11B H 0.2164 0.0154 1.1348 0.026 Uiso 1 1 calc R
C12 C 0.19571(13) 0.01848(7) 0.9792(3) 0.0202(7) Uani 1 1 d .
H12A H 0.1731 0.0078 0.9316 0.024 Uiso 1 1 calc R
H12B H 0.2305 0.0174 0.9512 0.024 Uiso 1 1 calc R
C13 C 0.17884(12) 0.04985(7) 0.9843(3) 0.0174(6) Uani 1 1 d .
C14 C 0.19140(13) 0.05285(7) 0.8005(3) 0.0179(6) Uiso 1 1 d .
H14 H 0.2004 0.0332 0.8063 0.021 Uiso 1 1 calc R
C15 C 0.19301(11) 0.06517(7) 0.6979(3) 0.0168(6) Uani 1 1 d .
C16 C 0.19562(12) 0.04681(7) 0.6121(3) 0.0186(6) Uani 1 1 d .
H16 H 0.1954 0.0266 0.6221 0.022 Uiso 1 1 calc R
C17 C 0.19847(13) 0.05778(7) 0.5138(3) 0.0196(6) Uani 1 1 d .
C18 C 0.20073(12) 0.08716(7) 0.4963(3) 0.0200(6) Uani 1 1 d .
H18 H 0.2033 0.0945 0.4278 0.024 Uiso 1 1 calc R
C19 C 0.19912(13) 0.10538(7) 0.5805(3) 0.0187(6) Uani 1 1 d .
C20 C 0.19313(11) 0.09540(7) 0.6832(3) 0.0161(6) Uani 1 1 d .
C21 C 0.07363(11) 0.07451(7) 0.7325(2) 0.0152(6) Uani 1 1 d .
C22 C 0.06573(12) 0.04572(7) 0.7025(3) 0.0174(6) Uani 1 1 d .
C23 C 0.05414(12) 0.03793(7) 0.6022(3) 0.0183(6) Uani 1 1 d .
H23 H 0.0503 0.0183 0.5842 0.022 Uiso 1 1 calc R
C24 C 0.04804(12) 0.05930(7) 0.5271(3) 0.0191(6) Uani 1 1 d .
C25 C 0.05164(12) 0.08782(7) 0.5540(3) 0.0181(6) Uani 1 1 d .
H25 H 0.0449 0.1023 0.5039 0.022 Uiso 1 1 calc R
C26 C 0.06523(11) 0.09541(7) 0.6550(3) 0.0164(6) Uani 1 1 d .
C27 C 0.06997(12) 0.12600(7) 0.6783(2) 0.0167(6) Uani 1 1 d .
H27 H 0.0544 0.1389 0.6311 0.020 Uiso 1 1 calc R
C28 C 0.09537(12) 0.16899(6) 0.7618(2) 0.0149(6) Uani 1 1 d .
C29 C 0.07462(13) 0.18440(7) 0.6671(3) 0.0190(6) Uani 1 1 d .
H29A H 0.0378 0.1806 0.6618 0.023 Uiso 1 1 calc R
H29B H 0.0910 0.1765 0.6041 0.023 Uiso 1 1 calc R
C30 C 0.08328(13) 0.21666(7) 0.6707(3) 0.0224(7) Uani 1 1 d .
H30A H 0.0651 0.2249 0.7308 0.027 Uiso 1 1 calc R
H30B H 0.0697 0.2256 0.6067 0.027 Uiso 1 1 calc R
C31 C 0.13981(13) 0.22315(7) 0.6800(3) 0.0207(7) Uani 1 1 d .
H31A H 0.1580 0.2154 0.6189 0.025 Uiso 1 1 calc R
H31B H 0.1452 0.2441 0.6824 0.025 Uiso 1 1 calc R
C32 C 0.16017(12) 0.20933(7) 0.7792(3) 0.0182(6) Uani 1 1 d .
H32A H 0.1428 0.2178 0.8400 0.022 Uiso 1 1 calc R
H32B H 0.1968 0.2135 0.7855 0.022 Uiso 1 1 calc R
C33 C 0.15215(12) 0.17677(6) 0.7792(2) 0.0145(6) Uani 1 1 d .
C34 C 0.18931(11) 0.17611(7) 0.9462(3) 0.0158(6) Uani 1 1 d .
H34 H 0.1968 0.1956 0.9308 0.019 Uiso 1 1 calc R
C35 C 0.20386(12) 0.16581(7) 1.0488(2) 0.0166(6) Uani 1 1 d .
C36 C 0.21370(11) 0.18635(7) 1.1255(3) 0.0187(6) Uani 1 1 d .
H36 H 0.2133 0.2062 1.1084 0.022 Uiso 1 1 calc R
C37 C 0.22382(12) 0.17788(7) 1.2247(3) 0.0188(6) Uani 1 1 d .
C38 C 0.22622(12) 0.14900(8) 1.2521(3) 0.0191(6) Uani 1 1 d .
H38 H 0.2335 0.1433 1.3212 0.023 Uiso 1 1 calc R
C39 C 0.21750(12) 0.12879(7) 1.1743(3) 0.0172(6) Uani 1 1 d .
C40 C 0.20569(11) 0.13611(7) 1.0716(3) 0.0161(6) Uani 1 1 d .
Cl1 Cl 0.07392(3) 0.201067(18) 1.01382(7) 0.02324(17) Uani 1 1 d .
Cl2 Cl 0.07709(4) 0.16798(2) 1.41145(7) 0.0321(2) Uani 1 1 d .
Cl3 Cl 0.20048(4) 0.035233(18) 0.40565(7) 0.02744(18) Uani 1 1 d .
Cl4 Cl 0.20428(4) 0.141988(18) 0.55730(7) 0.02761(19) Uani 1 1 d .
Cl5 Cl 0.07342(4) 0.018484(18) 0.79376(7) 0.02559(18) Uani 1 1 d .
Cl6 Cl 0.03497(3) 0.049246(19) 0.39934(7) 0.02633(18) Uani 1 1 d .
Cl7 Cl 0.23374(4) 0.20375(2) 1.32132(7) 0.0295(2) Uani 1 1 d .
Cl8 Cl 0.21904(3) 0.092795(18) 1.20873(7) 0.02313(17) Uani 1 1 d .
N1 N 0.11289(10) 0.08334(6) 1.0366(2) 0.0156(5) Uani 1 1 d .
N2 N 0.17898(9) 0.06578(5) 0.8850(2) 0.0159(5) Uani 1 1 d .
N3 N 0.09305(10) 0.13713(6) 0.7561(2) 0.0144(5) Uani 1 1 d .
N4 N 0.16773(9) 0.16174(5) 0.8753(2) 0.0143(5) Uani 1 1 d .
O1 O 0.08802(8) 0.13796(5) 0.97088(17) 0.0161(4) Uani 1 1 d .
O2 O 0.08754(8) 0.08178(5) 0.82674(17) 0.0153(4) Uani 1 1 d .
O3 O 0.18897(9) 0.11334(5) 0.76177(19) 0.0172(5) Uani 1 1 d .
O4 O 0.19591(9) 0.11662(5) 1.00077(18) 0.0173(5) Uani 1 1 d .
Zr1 Zr 0.138909(10) 0.112253(6) 0.88913(2) 0.01244(6) Uani 1 1 d .

loop_
_atom_site_aniso_label
_atom_site_aniso_U_11
_atom_site_aniso_U_22
_atom_site_aniso_U_33
_atom_site_aniso_U_23
_atom_site_aniso_U_13
_atom_site_aniso_U_12
C1 0.0088(12) 0.0197(15) 0.0169(14) -0.0031(12) 0.0046(11) 0.0002(11)
C2 0.0125(13) 0.0198(16) 0.0215(15) 0.0009(12) 0.0031(11) -0.0003(12)
C3 0.0148(14) 0.0231(17) 0.0237(16) -0.0092(13) 0.0021(13) -0.0005(12)
C4 0.0138(14) 0.036(2) 0.0180(16) -0.0090(14) -0.0003(12) 0.0040(13)
C5 0.0131(14) 0.0284(18) 0.0202(16) 0.0017(13) 0.0005(12) 0.0039(12)
C6 0.0100(12) 0.0206(15) 0.0200(15) 0.0009(13) 0.0008(12) 0.0007(11)
C7 0.0122(12) 0.0219(16) 0.0211(16) 0.0037(12) 0.0000(11) -0.0015(11)
C8 0.0158(13) 0.0136(14) 0.0203(15) 0.0025(11) -0.0006(11) 0.0020(11)
C9 0.0236(15) 0.0188(15) 0.0209(15) 0.0061(13) -0.0019(14) -0.0015(12)
C10 0.0280(17) 0.0170(16) 0.0269(18) 0.0036(13) -0.0023(15) 0.0003(13)
C11 0.0219(16) 0.0163(16) 0.0276(18) 0.0053(13) -0.0054(13) 0.0016(13)
C12 0.0172(15) 0.0157(15) 0.0275(17) 0.0012(13) -0.0033(13) 0.0028(12)
C13 0.0136(13) 0.0138(14) 0.0248(16) 0.0007(12) -0.0004(12) 0.0037(11)
C15 0.0115(12) 0.0151(15) 0.0240(15) 0.0002(12) 0.0025(11) 0.0003(11)
C16 0.0161(14) 0.0139(14) 0.0257(16) -0.0016(12) 0.0037(12) 0.0001(11)
C17 0.0169(14) 0.0185(16) 0.0235(16) -0.0057(12) 0.0028(13) -0.0030(12)
C18 0.0171(15) 0.0196(16) 0.0233(16) 0.0002(12) 0.0024(13) -0.0001(12)
C19 0.0171(14) 0.0151(15) 0.0238(16) 0.0003(12) 0.0058(13) 0.0008(12)
C20 0.0083(12) 0.0164(15) 0.0234(16) -0.0001(12) 0.0032(11) -0.0003(11)
C21 0.0076(12) 0.0174(15) 0.0204(15) -0.0013(11) -0.0003(11) -0.0001(11)
C22 0.0145(13) 0.0142(14) 0.0236(16) 0.0023(12) -0.0020(12) 0.0008(11)
C23 0.0125(13) 0.0176(15) 0.0247(16) -0.0038(12) -0.0011(12) -0.0002(11)
C24 0.0161(14) 0.0207(16) 0.0206(16) -0.0053(12) -0.0005(12) 0.0016(12)
C25 0.0159(14) 0.0194(16) 0.0188(15) 0.0017(12) -0.0011(12) 0.0002(12)
C26 0.0124(13) 0.0164(14) 0.0204(15) -0.0017(12) -0.0020(11) -0.0019(11)
C27 0.0156(14) 0.0169(15) 0.0174(14) 0.0022(12) -0.0013(11) 0.0017(11)
C28 0.0151(13) 0.0103(13) 0.0194(15) 0.0003(11) -0.0031(11) 0.0007(11)
C29 0.0190(14) 0.0165(15) 0.0216(16) 0.0000(12) -0.0048(12) 0.0011(12)
C30 0.0241(16) 0.0164(15) 0.0268(17) -0.0001(13) -0.0075(14) 0.0062(13)
C31 0.0224(16) 0.0151(15) 0.0247(16) 0.0042(13) -0.0007(13) 0.0005(12)
C32 0.0160(14) 0.0154(15) 0.0231(16) 0.0013(12) -0.0007(12) -0.0010(12)
C33 0.0130(13) 0.0121(14) 0.0184(14) 0.0032(11) -0.0005(11) 0.0002(11)
C34 0.0120(12) 0.0147(14) 0.0206(15) 0.0010(11) -0.0009(11) -0.0003(11)
C35 0.0109(12) 0.0224(16) 0.0163(14) 0.0005(12) -0.0002(11) -0.0017(11)
C36 0.0115(12) 0.0159(14) 0.0286(18) -0.0014(13) -0.0036(12) -0.0004(11)
C37 0.0130(13) 0.0196(16) 0.0237(16) -0.0088(13) -0.0023(12) -0.0014(12)
C38 0.0135(14) 0.0249(17) 0.0188(15) -0.0008(12) -0.0024(12) 0.0012(12)
C39 0.0111(13) 0.0174(15) 0.0231(15) 0.0016(12) -0.0035(12) -0.0025(11)
C40 0.0076(12) 0.0175(15) 0.0233(15) 0.0014(12) -0.0018(11) -0.0012(11)
Cl1 0.0273(4) 0.0166(4) 0.0258(4) -0.0017(3) 0.0077(3) 0.0009(3)
Cl2 0.0349(5) 0.0426(6) 0.0187(4) -0.0083(3) -0.0018(3) 0.0068(4)
Cl3 0.0408(5) 0.0179(4) 0.0236(4) -0.0050(3) 0.0059(4) -0.0039(3)
Cl4 0.0419(5) 0.0147(4) 0.0263(4) -0.0004(3) 0.0136(4) -0.0004(3)
Cl5 0.0302(4) 0.0154(4) 0.0311(4) 0.0029(3) -0.0101(4) -0.0021(3)
Cl6 0.0314(4) 0.0260(4) 0.0216(4) -0.0079(3) -0.0045(3) 0.0009(3)
Cl7 0.0310(5) 0.0293(5) 0.0281(4) -0.0121(4) -0.0094(4) 0.0042(4)
Cl8 0.0233(4) 0.0209(4) 0.0252(4) 0.0050(3) -0.0096(3) -0.0033(3)
N1 0.0123(11) 0.0160(13) 0.0186(12) 0.0017(10) -0.0014(10) 0.0023(10)
N2 0.0120(10) 0.0143(12) 0.0213(13) 0.0014(11) -0.0023(11) 0.0002(9)
N3 0.0129(11) 0.0152(13) 0.0153(12) -0.0024(10) -0.0003(9) -0.0018(9)
N4 0.0084(10) 0.0139(12) 0.0205(13) 0.0008(10) 0.0026(10) 0.0009(9)
O1 0.0162(10) 0.0176(11) 0.0146(10) -0.0007(8) 0.0031(9) 0.0015(9)
O2 0.0135(10) 0.0159(11) 0.0166(10) 0.0001(8) -0.0026(8) -0.0010(8)
O3 0.0143(10) 0.0164(11) 0.0209(11) -0.0007(9) 0.0055(9) -0.0004(8)
O4 0.0129(10) 0.0170(11) 0.0220(11) -0.0003(9) -0.0046(9) 0.0005(8)
Zr1 0.00901(10) 0.01261(12) 0.01570(12) -0.00016(11) -0.00041(11) 0.00042(10)

loop_
_atom_type_symbol
_atom_type_description
_atom_type_scat_dispersion_real
_atom_type_scat_dispersion_imag
_atom_type_scat_source
C C 0.0033 0.0016 'International Tables Vol C Tables 4.2.6.8 and 6.1.1.4'
H H 0.0000 0.0000 'International Tables Vol C Tables 4.2.6.8 and 6.1.1.4'
N N 0.0061 0.0033 'International Tables Vol C Tables 4.2.6.8 and 6.1.1.4'
O O 0.0106 0.0060 'International Tables Vol C Tables 4.2.6.8 and 6.1.1.4'
Cl Cl 0.1484 0.1585 'International Tables Vol C Tables 4.2.6.8 and 6.1.1.4'
Zr Zr -2.9673 0.5597 'International Tables Vol C Tables 4.2.6.8 and 6.1.1.4'

loop_
_geom_angle_atom_site_label_1
_geom_angle_atom_site_label_2
_geom_angle_atom_site_label_3
_geom_angle
O1 C1 C6 121.3(3)
O1 C1 C2 121.7(3)
C6 C1 C2 117.0(3)
C3 C2 C1 121.5(3)
C3 C2 Cl1 117.7(3)
C1 C2 Cl1 120.7(3)
C4 C3 C2 119.3(3)
C4 C3 H3 120.3
C2 C3 H3 120.3
C5 C4 C3 121.2(3)
C5 C4 Cl2 120.4(3)
C3 C4 Cl2 118.4(3)
C4 C5 C6 119.8(3)
C4 C5 H5 120.1
C6 C5 H5 120.1
C1 C6 C5 121.0(3)
C1 C6 C7 122.1(3)
C5 C6 C7 116.8(3)
N1 C7 C6 126.8(3)
N1 C7 H7 116.6
C6 C7 H7 116.6
N1 C8 C9 114.6(3)
N1 C8 C13 106.6(3)
C9 C8 C13 111.2(3)
C10 C9 C8 112.4(3)
C10 C9 H9A 109.1
C8 C9 H9A 109.1
C10 C9 H9B 109.1
C8 C9 H9B 109.1
H9A C9 H9B 107.9
C11 C10 C9 110.5(3)
C11 C10 H10A 109.6
C9 C10 H10A 109.6
C11 C10 H10B 109.6
C9 C10 H10B 109.6
H10A C10 H10B 108.1
C10 C11 C12 108.6(3)
C10 C11 H11A 110.0
C12 C11 H11A 110.0
C10 C11 H11B 110.0
C12 C11 H11B 110.0
H11A C11 H11B 108.4
C11 C12 C13 110.9(3)
C11 C12 H12A 109.5
C13 C12 H12A 109.5
C11 C12 H12B 109.5
C13 C12 H12B 109.5
H12A C12 H12B 108.0
N2 C13 C12 116.2(3)
N2 C13 C8 107.2(2)
C12 C13 C8 110.5(3)
N2 C14 C15 126.6(3)
N2 C14 H14 116.7
C15 C14 H14 116.7
C16 C15 C20 120.1(3)
C16 C15 C14 118.8(3)
C20 C15 C14 121.1(3)
C17 C16 C15 120.3(3)
C17 C16 H16 119.8
C15 C16 H16 119.8
C16 C17 C18 121.4(3)
C16 C17 Cl3 121.0(3)
C18 C17 Cl3 117.6(3)
C19 C18 C17 118.6(3)
C19 C18 H18 120.7
C17 C18 H18 120.7
C18 C19 C20 122.5(3)
C18 C19 Cl4 117.9(3)
C20 C19 Cl4 119.6(3)
O3 C20 C19 121.3(3)
O3 C20 C15 121.8(3)
C19 C20 C15 116.8(3)
O2 C21 C26 121.3(3)
O2 C21 C22 122.7(3)
C26 C21 C22 116.1(3)
C23 C22 C21 122.7(3)
C23 C22 Cl5 117.8(3)
C21 C22 Cl5 119.4(3)
C22 C23 C24 119.1(3)
C22 C23 H23 120.4
C24 C23 H23 120.4
C25 C24 C23 120.5(3)
C25 C24 Cl6 120.6(3)
C23 C24 Cl6 118.9(3)
C24 C25 C26 119.8(3)
C24 C25 H25 120.1
C26 C25 H25 120.1
C25 C26 C21 121.6(3)
C25 C26 C27 117.4(3)
C21 C26 C27 121.0(3)
N3 C27 C26 126.5(3)
N3 C27 H27 116.7
C26 C27 H27 116.7
N3 C28 C29 114.7(3)
N3 C28 C33 106.2(2)
C29 C28 C33 110.6(3)
C28 C29 C30 112.9(3)
C28 C29 H29A 109.0
C30 C29 H29A 109.0
C28 C29 H29B 109.0
C30 C29 H29B 109.0
H29A C29 H29B 107.8
C29 C30 C31 110.2(3)
C29 C30 H30A 109.6
C31 C30 H30A 109.6
C29 C30 H30B 109.6
C31 C30 H30B 109.6
H30A C30 H30B 108.1
C32 C31 C30 109.0(3)
C32 C31 H31A 109.9
C30 C31 H31A 109.9
C32 C31 H31B 109.9
C30 C31 H31B 109.9
H31A C31 H31B 108.3
C31 C32 C33 111.7(3)
C31 C32 H32A 109.3
C33 C32 H32A 109.3
C31 C32 H32B 109.3
C33 C32 H32B 109.3
H32A C32 H32B 108.0
N4 C33 C32 115.5(3)
N4 C33 C28 106.1(2)
C32 C33 C28 111.3(2)
N4 C34 C35 126.6(3)
N4 C34 H34 116.7
C35 C34 H34 116.7
C36 C35 C40 121.1(3)
C36 C35 C34 117.6(3)
C40 C35 C34 121.3(3)
C37 C36 C35 120.0(3)
C37 C36 H36 120.0
C35 C36 H36 120.0
C36 C37 C38 121.7(3)
C36 C37 Cl7 119.7(3)
C38 C37 Cl7 118.6(3)
C37 C38 C39 117.7(3)
C37 C38 H38 121.2
C39 C38 H38 121.2
C38 C39 C40 123.4(3)
C38 C39 Cl8 117.8(3)
C40 C39 Cl8 118.8(3)
O4 C40 C39 122.1(3)
O4 C40 C35 121.7(3)
C39 C40 C35 116.2(3)
C7 N1 C8 118.7(3)
C7 N1 Zr1 124.8(2)
C8 N1 Zr1 115.86(19)
C14 N2 C13 119.8(3)
C14 N2 Zr1 123.5(2)
C13 N2 Zr1 115.54(19)
C27 N3 C28 117.5(3)
C27 N3 Zr1 127.1(2)
C28 N3 Zr1 115.25(18)
C34 N4 C33 118.5(3)
C34 N4 Zr1 126.1(2)
C33 N4 Zr1 114.97(18)
C1 O1 Zr1 132.6(2)
C21 O2 Zr1 134.6(2)
C20 O3 Zr1 129.4(2)
C40 O4 Zr1 133.3(2)
O1 Zr1 O4 93.52(9)
O1 Zr1 O3 141.56(9)
O4 Zr1 O3 94.62(9)
O1 Zr1 O2 99.39(8)
O4 Zr1 O2 141.78(9)
O3 Zr1 O2 97.06(9)
O1 Zr1 N3 75.93(9)
O4 Zr1 N3 143.88(9)
O3 Zr1 N3 75.50(9)
O2 Zr1 N3 74.34(8)
O1 Zr1 N2 144.10(9)
O4 Zr1 N2 77.67(9)
O3 Zr1 N2 74.28(9)
O2 Zr1 N2 70.82(8)
N3 Zr1 N2 129.84(9)
O1 Zr1 N1 75.04(9)
O4 Zr1 N1 73.76(9)
O3 Zr1 N1 143.10(9)
O2 Zr1 N1 75.14(9)
N3 Zr1 N1 133.18(9)
N2 Zr1 N1 69.07(9)
O1 Zr1 N4 72.20(9)
O4 Zr1 N4 74.50(9)
O3 Zr1 N4 73.99(9)
O2 Zr1 N4 143.71(9)
N3 Zr1 N4 69.38(9)
N2 Zr1 N4 135.38(8)
N1 Zr1 N4 132.17(9)

loop_
_geom_bond_atom_site_label_1
_geom_bond_atom_site_label_2
_geom_bond_distance
C1 O1 1.310(4)
C1 C6 1.398(5)
C1 C2 1.417(5)
C2 C3 1.384(5)
C2 Cl1 1.739(3)
C3 C4 1.382(5)
C3 H3 0.9500
C4 C5 1.362(5)
C4 Cl2 1.740(3)
C5 C6 1.406(5)
C5 H5 0.9500
C6 C7 1.458(5)
C7 N1 1.272(4)
C7 H7 0.9500
C8 N1 1.491(4)
C8 C9 1.542(5)
C8 C13 1.545(5)
C9 C10 1.523(5)
C9 H9A 0.9900
C9 H9B 0.9900
C10 C11 1.522(5)
C10 H10A 0.9900
C10 H10B 0.9900
C11 C12 1.525(5)
C11 H11A 0.9900
C11 H11B 0.9900
C12 C13 1.530(4)
C12 H12A 0.9900
C12 H12B 0.9900
C13 N2 1.479(4)
C14 N2 1.287(4)
C14 C15 1.442(5)
C14 H14 0.9500
C15 C16 1.400(5)
C15 C20 1.422(5)
C16 C17 1.367(5)
C16 H16 0.9500
C17 C18 1.389(5)
C17 Cl3 1.746(3)
C18 C19 1.377(5)
C18 H18 0.9500
C19 C20 1.412(5)
C19 Cl4 1.738(3)
C20 O3 1.318(4)
C21 O2 1.313(4)
C21 C26 1.412(5)
C21 C22 1.412(5)
C22 C23 1.376(5)
C22 Cl5 1.743(3)
C23 C24 1.397(5)
C23 H23 0.9500
C24 C25 1.377(5)
C24 Cl6 1.746(3)
C25 C26 1.396(5)
C25 H25 0.9500
C26 C27 1.463(4)
C27 N3 1.282(4)
C27 H27 0.9500
C28 N3 1.488(4)
C28 C29 1.518(4)
C28 C33 1.560(4)
C29 C30 1.522(5)
C29 H29A 0.9900
C29 H29B 0.9900
C30 C31 1.529(5)
C30 H30A 0.9900
C30 H30B 0.9900
C31 C32 1.528(5)
C31 H31A 0.9900
C31 H31B 0.9900
C32 C33 1.533(4)
C32 H32A 0.9900
C32 H32B 0.9900
C33 N4 1.481(4)
C34 N4 1.268(4)
C34 C35 1.458(5)
C34 H34 0.9500
C35 C36 1.400(5)
C35 C40 1.416(4)
C36 C37 1.364(5)
C36 H36 0.9500
C37 C38 1.393(5)
C37 Cl7 1.753(3)
C38 C39 1.394(5)
C38 H38 0.9500
C39 C40 1.402(5)
C39 Cl8 1.736(3)
C40 O4 1.313(4)
N1 Zr1 2.428(3)
N2 Zr1 2.412(3)
N3 Zr1 2.398(3)
N4 Zr1 2.436(3)
O1 Zr1 2.087(2)
O2 Zr1 2.123(2)
O3 Zr1 2.108(2)
O4 Zr1 2.092(2)

loop_
_geom_torsion_atom_site_label_1
_geom_torsion_atom_site_label_2
_geom_torsion_atom_site_label_3
_geom_torsion_atom_site_label_4
_geom_torsion
O1 C1 C2 C3 -176.4(3)
C6 C1 C2 C3 3.0(5)
O1 C1 C2 Cl1 0.0(4)
C6 C1 C2 Cl1 179.4(2)
C1 C2 C3 C4 -2.3(5)
Cl1 C2 C3 C4 -178.8(2)
C2 C3 C4 C5 -0.5(5)
C2 C3 C4 Cl2 179.3(3)
C3 C4 C5 C6 2.5(5)
Cl2 C4 C5 C6 -177.4(2)
O1 C1 C6 C5 178.4(3)
C2 C1 C6 C5 -1.0(4)
O1 C1 C6 C7 2.5(4)
C2 C1 C6 C7 -176.9(3)
C4 C5 C6 C1 -1.7(4)
C4 C5 C6 C7 174.4(3)
C1 C6 C7 N1 15.8(5)
C5 C6 C7 N1 -160.3(3)
N1 C8 C9 C10 -172.5(3)
C13 C8 C9 C10 -51.5(4)
C8 C9 C10 C11 56.2(4)
C9 C10 C11 C12 -60.4(4)
C10 C11 C12 C13 62.0(4)
C11 C12 C13 N2 179.5(3)
C11 C12 C13 C8 -58.0(4)
N1 C8 C13 N2 -55.1(3)
C9 C8 C13 N2 179.4(3)
N1 C8 C13 C12 177.3(3)
C9 C8 C13 C12 51.8(4)
N2 C14 C15 C16 -165.1(3)
N2 C14 C15 C20 16.3(5)
C20 C15 C16 C17 0.2(5)
C14 C15 C16 C17 -178.4(3)
C15 C16 C17 C18 2.4(5)
C15 C16 C17 Cl3 -178.7(3)
C16 C17 C18 C19 -1.2(5)
Cl3 C17 C18 C19 179.9(3)
C17 C18 C19 C20 -2.7(5)
C17 C18 C19 Cl4 177.7(3)
C18 C19 C20 O3 -176.3(3)
Cl4 C19 C20 O3 3.2(4)
C18 C19 C20 C15 5.1(5)
Cl4 C19 C20 C15 -175.3(2)
C16 C15 C20 O3 177.6(3)
C14 C15 C20 O3 -3.8(5)
C16 C15 C20 C19 -3.8(4)
C14 C15 C20 C19 174.8(3)
O2 C21 C22 C23 -176.0(3)
C26 C21 C22 C23 4.6(5)
O2 C21 C22 Cl5 1.2(4)
C26 C21 C22 Cl5 -178.2(2)
C21 C22 C23 C24 -2.4(5)
Cl5 C22 C23 C24 -179.6(2)
C22 C23 C24 C25 -2.5(5)
C22 C23 C24 Cl6 178.3(2)
C23 C24 C25 C26 4.8(5)
Cl6 C24 C25 C26 -176.0(2)
C24 C25 C26 C21 -2.4(5)
C24 C25 C26 C27 178.2(3)
O2 C21 C26 C25 178.4(3)
C22 C21 C26 C25 -2.2(4)
O2 C21 C26 C27 -2.2(4)
C22 C21 C26 C27 177.2(3)
C25 C26 C27 N3 -162.2(3)
C21 C26 C27 N3 18.4(5)
N3 C28 C29 C30 -173.3(3)
C33 C28 C29 C30 -53.2(4)
C28 C29 C30 C31 58.1(4)
C29 C30 C31 C32 -59.5(4)
C30 C31 C32 C33 59.1(4)
C31 C32 C33 N4 -176.2(3)
C31 C32 C33 C28 -55.2(4)
N3 C28 C33 N4 -57.4(3)
C29 C28 C33 N4 177.5(2)
N3 C28 C33 C32 176.2(2)
C29 C28 C33 C32 51.2(3)
N4 C34 C35 C36 -162.0(3)
N4 C34 C35 C40 15.1(5)
C40 C35 C36 C37 -1.9(5)
C34 C35 C36 C37 175.2(3)
C35 C36 C37 C38 2.0(5)
C35 C36 C37 Cl7 -177.6(2)
C36 C37 C38 C39 -0.5(5)
Cl7 C37 C38 C39 179.1(2)
C37 C38 C39 C40 -1.1(5)
C37 C38 C39 Cl8 -178.6(2)
C38 C39 C40 O4 -177.6(3)
Cl8 C39 C40 O4 -0.1(4)
C38 C39 C40 C35 1.2(5)
Cl8 C39 C40 C35 178.6(2)
C36 C35 C40 O4 179.1(3)
C34 C35 C40 O4 2.1(5)
C36 C35 C40 C39 0.4(4)
C34 C35 C40 C39 -176.6(3)
C6 C7 N1 C8 173.9(3)
C6 C7 N1 Zr1 2.8(5)
C9 C8 N1 C7 -6.8(4)
C13 C8 N1 C7 -130.2(3)
C9 C8 N1 Zr1 165.1(2)
C13 C8 N1 Zr1 41.6(3)
C15 C14 N2 C13 179.4(3)
C15 C14 N2 Zr1 12.6(5)
C12 C13 N2 C14 2.0(4)
C8 C13 N2 C14 -122.2(3)
C12 C13 N2 Zr1 169.8(2)
C8 C13 N2 Zr1 45.6(3)
C26 C27 N3 C28 177.0(3)
C26 C27 N3 Zr1 1.9(5)
C29 C28 N3 C27 -6.4(4)
C33 C28 N3 C27 -128.9(3)
C29 C28 N3 Zr1 169.3(2)
C33 C28 N3 Zr1 46.8(3)
C35 C34 N4 C33 175.0(3)
C35 C34 N4 Zr1 3.4(5)
C32 C33 N4 C34 -4.8(4)
C28 C33 N4 C34 -128.6(3)
C32 C33 N4 Zr1 167.7(2)
C28 C33 N4 Zr1 43.9(3)
C6 C1 O1 Zr1 -46.9(4)
C2 C1 O1 Zr1 132.4(3)
C26 C21 O2 Zr1 -41.2(4)
C22 C21 O2 Zr1 139.4(3)
C19 C20 O3 Zr1 136.4(3)
C15 C20 O3 Zr1 -45.1(4)
C39 C40 O4 Zr1 133.1(3)
C35 C40 O4 Zr1 -45.6(4)
C1 O1 Zr1 O4 -24.5(3)
C1 O1 Zr1 O3 -126.5(3)
C1 O1 Zr1 O2 119.4(3)
C1 O1 Zr1 N3 -169.5(3)
C1 O1 Zr1 N2 49.3(3)
C1 O1 Zr1 N1 47.7(3)
C1 O1 Zr1 N4 -97.0(3)
C40 O4 Zr1 O1 -24.0(3)
C40 O4 Zr1 O3 118.4(3)
C40 O4 Zr1 O2 -134.0(3)
C40 O4 Zr1 N3 46.8(4)
C40 O4 Zr1 N2 -168.8(3)
C40 O4 Zr1 N1 -97.3(3)
C40 O4 Zr1 N4 46.4(3)
C20 O3 Zr1 O1 -130.0(3)
C20 O3 Zr1 O4 128.4(3)
C20 O3 Zr1 O2 -15.1(3)
C20 O3 Zr1 N3 -86.9(3)
C20 O3 Zr1 N2 52.6(3)
C20 O3 Zr1 N1 59.5(3)
C20 O3 Zr1 N4 -159.2(3)
C21 O2 Zr1 O1 117.1(3)
C21 O2 Zr1 O4 -134.8(3)
C21 O2 Zr1 O3 -28.1(3)
C21 O2 Zr1 N3 44.7(3)
C21 O2 Zr1 N2 -98.7(3)
C21 O2 Zr1 N1 -171.3(3)
C21 O2 Zr1 N4 44.4(3)
C27 N3 Zr1 O1 -127.1(3)
C28 N3 Zr1 O1 57.8(2)
C27 N3 Zr1 O4 156.6(2)
C28 N3 Zr1 O4 -18.6(3)
C27 N3 Zr1 O3 78.9(3)
C28 N3 Zr1 O3 -96.3(2)
C27 N3 Zr1 O2 -22.9(3)
C28 N3 Zr1 O2 161.9(2)
C27 N3 Zr1 N2 24.4(3)
C28 N3 Zr1 N2 -150.77(18)
C27 N3 Zr1 N1 -74.0(3)
C28 N3 Zr1 N1 110.9(2)
C27 N3 Zr1 N4 157.0(3)
C28 N3 Zr1 N4 -18.20(19)
C14 N2 Zr1 O1 147.7(2)
C13 N2 Zr1 O1 -19.6(3)
C14 N2 Zr1 O4 -133.5(3)
C13 N2 Zr1 O4 59.2(2)
C14 N2 Zr1 O3 -35.0(2)
C13 N2 Zr1 O3 157.7(2)
C14 N2 Zr1 O2 68.4(2)
C13 N2 Zr1 O2 -98.9(2)
C14 N2 Zr1 N3 19.9(3)
C13 N2 Zr1 N3 -147.36(19)
C14 N2 Zr1 N1 149.4(3)
C13 N2 Zr1 N1 -17.94(19)
C14 N2 Zr1 N4 -81.2(3)
C13 N2 Zr1 N4 111.5(2)
C7 N1 Zr1 O1 -23.9(3)
C8 N1 Zr1 O1 164.9(2)
C7 N1 Zr1 O4 74.4(3)
C8 N1 Zr1 O4 -96.9(2)
C7 N1 Zr1 O3 150.0(2)
C8 N1 Zr1 O3 -21.2(3)
C7 N1 Zr1 O2 -128.1(3)
C8 N1 Zr1 O2 60.6(2)
C7 N1 Zr1 N3 -77.3(3)
C8 N1 Zr1 N3 111.4(2)
C7 N1 Zr1 N2 157.1(3)
C8 N1 Zr1 N2 -14.15(19)
C7 N1 Zr1 N4 24.1(3)
C8 N1 Zr1 N4 -147.13(19)
C34 N4 Zr1 O1 75.2(3)
C33 N4 Zr1 O1 -96.7(2)
C34 N4 Zr1 O4 -23.8(2)
C33 N4 Zr1 O4 164.4(2)
C34 N4 Zr1 O3 -123.4(3)
C33 N4 Zr1 O3 64.79(19)
C34 N4 Zr1 O2 156.7(2)
C33 N4 Zr1 O2 -15.1(3)
C34 N4 Zr1 N3 156.4(3)
C33 N4 Zr1 N3 -15.40(18)
C34 N4 Zr1 N2 -77.2(3)
C33 N4 Zr1 N2 111.0(2)
C34 N4 Zr1 N1 26.2(3)
C33 N4 Zr1 N1 -145.61(18)
